data_2227969
loop_
_publ_author_name
'Chantrapromma, Suchada'
'Jansrisewangwong, Patcharaporn'
'Fun, Hoong-Kun'

_publ_section_title
;
 (1<i>E</i>,2<i>E</i>)-1,2-Bis[1-(2-methoxyphenyl)ethylidene]hydrazine
;
_journal_coeditor_code RZ2497
_journal_issue 11
_journal_name_full 'Acta Crystallographica Section E'
_journal_page_first o2994
_journal_page_last o2995
_journal_paper_doi 10.1107/S1600536810043266
_journal_volume 66
_journal_year 2010
_chemical_formula_iupac 'C18 H20 N2 O2'
_chemical_formula_moiety 'C18 H20 N2 O2'
_chemical_formula_sum 'C18 H20 N2 O2'
_chemical_formula_weight 296.36
_chemical_name_systematic
;
(1<i>E</i>,2<i>E</i>)-1,2-Bis[1-(2-methoxyphenyl)ethylidene]hydrazine
;
_space_group_IT_number 2
_symmetry_cell_setting triclinic
_symmetry_space_group_name_Hall '-P 1'
_symmetry_space_group_name_H-M 'P -1'
_atom_sites_solution_hydrogens geom
_atom_sites_solution_primary direct
_atom_sites_solution_secondary difmap
_audit_creation_method SHELXL-97
_cell_angle_alpha 117.9090(10)
_cell_angle_beta 90.1510(10)
_cell_angle_gamma 91.9790(10)
_cell_formula_units_Z 4
_cell_length_a 7.9695(2)
_cell_length_b 14.8028(4)
_cell_length_c 15.4704(4)
_cell_measurement_reflns_used 9367
_cell_measurement_temperature 100
_cell_measurement_theta_max 30.00
_cell_measurement_theta_min 1.49
_cell_volume 1611.46(7)
_computing_cell_refinement 'SAINT (Bruker, 2005)'
_computing_data_collection 'APEX2 (Bruker, 2005)'
_computing_data_reduction 'SAINT (Bruker, 2005)'
_computing_molecular_graphics 'SHELXTL (Sheldrick, 2008)'
_computing_publication_material
;
SHELXTL (Sheldrick, 2008) and PLATON (Spek, 2009)
;
_computing_structure_refinement 'SHELXTL (Sheldrick, 2008)'
_computing_structure_solution 'SHELXTL (Sheldrick, 2008)'
_diffrn_ambient_temperature 100
_diffrn_measured_fraction_theta_full 0.999
_diffrn_measured_fraction_theta_max 0.999
_diffrn_measurement_device_type 'Bruker APEXII CCD area-detector'
_diffrn_measurement_method '\f and \w'
_diffrn_radiation_monochromator graphite
_diffrn_radiation_source 'sealed tube'
_diffrn_radiation_type MoK\a
_diffrn_radiation_wavelength 0.71073
_diffrn_reflns_av_R_equivalents 0.0284
_diffrn_reflns_av_sigmaI/netI 0.0259
_diffrn_reflns_limit_h_max 11
_diffrn_reflns_limit_h_min -11
_diffrn_reflns_limit_k_max 20
_diffrn_reflns_limit_k_min -20
_diffrn_reflns_limit_l_max 21
_diffrn_reflns_limit_l_min -21
_diffrn_reflns_number 39016
_diffrn_reflns_theta_full 30.00
_diffrn_reflns_theta_max 30.00
_diffrn_reflns_theta_min 1.49
_diffrn_standards_number 0
_exptl_absorpt_coefficient_mu 0.080
_exptl_absorpt_correction_T_max 0.9843
_exptl_absorpt_correction_T_min 0.9571
_exptl_absorpt_correction_type multi-scan
_exptl_absorpt_process_details '(SADABS; Bruker, 2005)'
_exptl_crystal_colour Yellow
_exptl_crystal_density_diffrn 1.222
_exptl_crystal_density_method 'not measured'
_exptl_crystal_description Block
_exptl_crystal_F_000 632
_exptl_crystal_size_max 0.55
_exptl_crystal_size_mid 0.37
_exptl_crystal_size_min 0.20
_refine_diff_density_max 0.365
_refine_diff_density_min -0.238
_refine_ls_extinction_method none
_refine_ls_goodness_of_fit_ref 1.019
_refine_ls_hydrogen_treatment constr
_refine_ls_matrix_type full
_refine_ls_number_parameters 405
_refine_ls_number_reflns 9367
_refine_ls_number_restraints 0
_refine_ls_restrained_S_all 1.019
_refine_ls_R_factor_all 0.0563
_refine_ls_R_factor_gt 0.0456
_refine_ls_shift/su_max 0.001
_refine_ls_shift/su_mean 0.001
_refine_ls_structure_factor_coef Fsqd
_refine_ls_weighting_details 'calc w=1/[\s^2^(Fo^2^)+(0.0567P)^2^+0.6198P] where P=(Fo^2^+2Fc^2^)/3'
_refine_ls_weighting_scheme calc
_refine_ls_wR_factor_gt 0.1145
_refine_ls_wR_factor_ref 0.1231
_reflns_number_gt 7773
_reflns_number_total 9367
_reflns_threshold_expression I>2\s(I)
_cod_data_source_file rz2497.cif
_cod_data_source_block I
_cod_database_code 2227969
_cod_database_fobs_code 2227969

loop_
_symmetry_equiv_pos_as_xyz
'x, y, z'
'-x, -y, -z'

loop_
_atom_site_type_symbol
_atom_site_label
_atom_site_fract_x
_atom_site_fract_y
_atom_site_fract_z
_atom_site_U_iso_or_equiv
_atom_site_adp_type
_atom_site_calc_flag
_atom_site_refinement_flags
_atom_site_occupancy
_atom_site_disorder_assembly
_atom_site_disorder_group
O O1A 0.75936(11) 0.36403(6) 0.20160(6) 0.02473(18) Uani d . 1 . .
O O2A 0.05444(11) 0.30674(7) 0.43253(6) 0.02626(18) Uani d . 1 . .
N N1A 0.46008(11) 0.14041(7) 0.17196(6) 0.01854(18) Uani d . 1 . .
N N2A 0.37331(11) 0.12913(7) 0.24477(7) 0.01884(18) Uani d . 1 . .
C C1A 0.78882(13) 0.27395(9) 0.12023(8) 0.0191(2) Uani d . 1 . .
C C2A 0.88899(15) 0.26604(10) 0.04349(9) 0.0252(2) Uani d . 1 . .
H H2AA 0.9423 0.3241 0.0460 0.030 Uiso calc R 1 . .
C C3A 0.90873(16) 0.17096(11) -0.03661(9) 0.0293(3) Uani d . 1 . .
H H3AA 0.9765 0.1655 -0.0875 0.035 Uiso calc R 1 . .
C C4A 0.82876(17) 0.08417(10) -0.04166(9) 0.0288(3) Uani d . 1 . .
H H4AA 0.8434 0.0206 -0.0953 0.035 Uiso calc R 1 . .
C C5A 0.72626(14) 0.09266(9) 0.03416(8) 0.0217(2) Uani d . 1 . .
H H5AA 0.6701 0.0346 0.0299 0.026 Uiso calc R 1 . .
C C6A 0.70634(12) 0.18658(8) 0.11623(7) 0.01635(19) Uani d . 1 . .
C C7A 0.60121(13) 0.19120(8) 0.19741(7) 0.01595(19) Uani d . 1 . .
C C8A 0.22915(13) 0.16892(9) 0.26668(8) 0.0194(2) Uani d . 1 . .
C C9A 0.12412(13) 0.13672(9) 0.32803(8) 0.0201(2) Uani d . 1 . .
C C10A 0.11483(15) 0.03358(10) 0.30463(8) 0.0251(2) Uani d . 1 . .
H H10A 0.1765 -0.0125 0.2527 0.030 Uiso calc R 1 . .
C C11A 0.01548(16) -0.00223(11) 0.35703(9) 0.0297(3) Uani d . 1 . .
H H11A 0.0111 -0.0713 0.3404 0.036 Uiso calc R 1 . .
C C12A -0.07677(15) 0.06652(11) 0.43420(9) 0.0295(3) Uani d . 1 . .
H H12A -0.1452 0.0431 0.4687 0.035 Uiso calc R 1 . .
C C13A -0.06803(14) 0.16999(11) 0.46046(9) 0.0261(2) Uani d . 1 . .
H H13A -0.1295 0.2156 0.5128 0.031 Uiso calc R 1 . .
C C14A 0.03324(13) 0.20564(10) 0.40820(8) 0.0217(2) Uani d . 1 . .
C C15A 0.8430(2) 0.45433(11) 0.20980(12) 0.0457(4) Uani d . 1 . .
H H15A 0.8164 0.5115 0.2710 0.069 Uiso calc R 1 . .
H H15B 0.8070 0.4664 0.1570 0.069 Uiso calc R 1 . .
H H15C 0.9621 0.4460 0.2069 0.069 Uiso calc R 1 . .
C C16A 0.66645(14) 0.24582(9) 0.30146(8) 0.0200(2) Uani d . 1 . .
H H16A 0.6653 0.1990 0.3283 0.030 Uiso calc R 1 . .
H H16B 0.5964 0.3018 0.3395 0.030 Uiso calc R 1 . .
H H16C 0.7793 0.2715 0.3030 0.030 Uiso calc R 1 . .
C C17A 0.15991(16) 0.23508(12) 0.22654(10) 0.0323(3) Uani d . 1 . .
H H17A 0.1805 0.2051 0.1577 0.048 Uiso calc R 1 . .
H H17B 0.2138 0.3020 0.2592 0.048 Uiso calc R 1 . .
H H17C 0.0412 0.2404 0.2370 0.048 Uiso calc R 1 . .
C C18A -0.0294(2) 0.37775(12) 0.51799(10) 0.0364(3) Uani d . 1 . .
H H18A 0.0057 0.4463 0.5331 0.055 Uiso calc R 1 . .
H H18B -0.0015 0.3658 0.5721 0.055 Uiso calc R 1 . .
H H18C -0.1486 0.3687 0.5061 0.055 Uiso calc R 1 . .
O O1B 0.45456(11) 0.82808(7) 0.44885(6) 0.02682(19) Uani d . 1 . .
O O2B -0.27309(11) 0.85346(6) 0.18823(6) 0.02520(18) Uani d . 1 . .
N N1B 0.11694(11) 0.64386(7) 0.25137(7) 0.01901(18) Uani d . 1 . .
N N2B 0.03346(11) 0.65363(7) 0.17709(7) 0.01845(18) Uani d . 1 . .
C C1B 0.46224(13) 0.72673(10) 0.42254(8) 0.0221(2) Uani d . 1 . .
C C2B 0.55967(14) 0.68929(11) 0.47331(9) 0.0259(2) Uani d . 1 . .
H H2BA 0.6262 0.7344 0.5266 0.031 Uiso calc R 1 . .
C C3B 0.55744(16) 0.58569(11) 0.44459(9) 0.0311(3) Uani d . 1 . .
H H3BA 0.6235 0.5615 0.4784 0.037 Uiso calc R 1 . .
C C4B 0.45791(18) 0.51747(11) 0.36600(10) 0.0323(3) Uani d . 1 . .
H H4BA 0.4555 0.4479 0.3474 0.039 Uiso calc R 1 . .
C C5B 0.36140(15) 0.55442(10) 0.31511(9) 0.0262(2) Uani d . 1 . .
H H5BA 0.2944 0.5087 0.2624 0.031 Uiso calc R 1 . .
C C6B 0.36273(13) 0.65829(9) 0.34121(8) 0.0204(2) Uani d . 1 . .
C C7B 0.26160(13) 0.69058(9) 0.27974(8) 0.0192(2) Uani d . 1 . .
C C8B -0.11241(12) 0.69174(8) 0.19615(7) 0.01565(19) Uani d . 1 . .
C C9B -0.21463(12) 0.67896(8) 0.10995(7) 0.01684(19) Uani d . 1 . .
C C10B -0.23044(14) 0.58243(9) 0.02918(8) 0.0219(2) Uani d . 1 . .
H H10B -0.1732 0.5287 0.0291 0.026 Uiso calc R 1 . .
C C11B -0.33037(16) 0.56475(10) -0.05160(9) 0.0290(3) Uani d . 1 . .
H H11B -0.3420 0.4995 -0.1045 0.035 Uiso calc R 1 . .
C C12B -0.41238(16) 0.64566(11) -0.05217(9) 0.0313(3) Uani d . 1 . .
H H12B -0.4786 0.6344 -0.1061 0.038 Uiso calc R 1 . .
C C13B -0.39686(15) 0.74310(10) 0.02671(9) 0.0274(3) Uani d . 1 . .
H H13B -0.4515 0.7969 0.0253 0.033 Uiso calc R 1 . .
C C14B -0.29881(13) 0.75991(9) 0.10809(8) 0.0196(2) Uani d . 1 . .
C C15B 0.5555(2) 0.89710(12) 0.53241(11) 0.0390(3) Uani d . 1 . .
H H15D 0.5325 0.9664 0.5484 0.058 Uiso calc R 1 . .
H H15E 0.6722 0.8856 0.5176 0.058 Uiso calc R 1 . .
H H15F 0.5293 0.8855 0.5870 0.058 Uiso calc R 1 . .
C C16B 0.33209(15) 0.76471(12) 0.24739(10) 0.0311(3) Uani d . 1 . .
H H16D 0.3033 0.7408 0.1797 0.047 Uiso calc R 1 . .
H H16E 0.4521 0.7703 0.2558 0.047 Uiso calc R 1 . .
H H16F 0.2861 0.8305 0.2860 0.047 Uiso calc R 1 . .
C C17B -0.18961(14) 0.73647(9) 0.29538(8) 0.0216(2) Uani d . 1 . .
H H17D -0.1033 0.7526 0.3444 0.032 Uiso calc R 1 . .
H H17E -0.2696 0.6877 0.2978 0.032 Uiso calc R 1 . .
H H17F -0.2453 0.7976 0.3074 0.032 Uiso calc R 1 . .
C C18B -0.3482(2) 0.93885(11) 0.18693(12) 0.0457(4) Uani d . 1 . .
H H18D -0.3197 0.9997 0.2466 0.069 Uiso calc R 1 . .
H H18E -0.4680 0.9277 0.1809 0.069 Uiso calc R 1 . .
H H18F -0.3074 0.9467 0.1324 0.069 Uiso calc R 1 . .

loop_
_atom_site_aniso_label
_atom_site_aniso_U_11
_atom_site_aniso_U_22
_atom_site_aniso_U_33
_atom_site_aniso_U_12
_atom_site_aniso_U_13
_atom_site_aniso_U_23
O1A 0.0321(4) 0.0190(4) 0.0229(4) -0.0043(3) 0.0011(3) 0.0100(3)
O2A 0.0248(4) 0.0347(5) 0.0257(4) 0.0080(3) 0.0060(3) 0.0190(4)
N1A 0.0171(4) 0.0241(5) 0.0169(4) 0.0001(3) 0.0025(3) 0.0117(4)
N2A 0.0171(4) 0.0243(5) 0.0175(4) -0.0023(3) 0.0010(3) 0.0120(4)
C1A 0.0180(5) 0.0228(5) 0.0178(5) -0.0019(4) -0.0019(4) 0.0109(4)
C2A 0.0238(5) 0.0316(6) 0.0239(5) -0.0085(5) -0.0002(4) 0.0167(5)
C3A 0.0278(6) 0.0402(7) 0.0209(5) -0.0039(5) 0.0068(4) 0.0155(5)
C4A 0.0332(6) 0.0304(6) 0.0192(5) -0.0004(5) 0.0076(5) 0.0086(5)
C5A 0.0242(5) 0.0225(5) 0.0186(5) -0.0013(4) 0.0029(4) 0.0098(4)
C6A 0.0143(4) 0.0211(5) 0.0159(4) -0.0002(4) -0.0001(3) 0.0105(4)
C7A 0.0160(4) 0.0183(5) 0.0159(4) 0.0028(4) 0.0020(3) 0.0098(4)
C8A 0.0160(4) 0.0285(6) 0.0170(5) -0.0019(4) -0.0010(4) 0.0136(4)
C9A 0.0138(4) 0.0330(6) 0.0178(5) -0.0029(4) -0.0017(3) 0.0156(4)
C10A 0.0235(5) 0.0328(6) 0.0191(5) -0.0060(5) -0.0015(4) 0.0128(5)
C11A 0.0303(6) 0.0353(7) 0.0271(6) -0.0111(5) -0.0030(5) 0.0185(5)
C12A 0.0226(5) 0.0480(8) 0.0264(6) -0.0080(5) -0.0009(4) 0.0250(6)
C13A 0.0166(5) 0.0458(7) 0.0221(5) 0.0020(5) 0.0026(4) 0.0209(5)
C14A 0.0146(4) 0.0357(6) 0.0211(5) 0.0014(4) -0.0012(4) 0.0184(5)
C15A 0.0716(11) 0.0246(7) 0.0364(8) -0.0172(7) 0.0054(7) 0.0116(6)
C16A 0.0192(5) 0.0259(5) 0.0167(5) -0.0003(4) -0.0003(4) 0.0115(4)
C17A 0.0230(6) 0.0553(9) 0.0363(7) 0.0105(5) 0.0073(5) 0.0355(7)
C18A 0.0446(8) 0.0412(8) 0.0298(6) 0.0173(6) 0.0119(6) 0.0207(6)
O1B 0.0247(4) 0.0356(5) 0.0264(4) -0.0053(3) -0.0075(3) 0.0201(4)
O2B 0.0325(4) 0.0206(4) 0.0231(4) 0.0069(3) -0.0027(3) 0.0103(3)
N1B 0.0166(4) 0.0256(5) 0.0178(4) 0.0042(3) -0.0004(3) 0.0124(4)
N2B 0.0162(4) 0.0246(5) 0.0176(4) 0.0013(3) -0.0015(3) 0.0124(4)
C1B 0.0136(4) 0.0387(6) 0.0210(5) 0.0017(4) 0.0019(4) 0.0197(5)
C2B 0.0162(5) 0.0473(7) 0.0215(5) 0.0029(5) -0.0004(4) 0.0220(5)
C3B 0.0276(6) 0.0490(8) 0.0256(6) 0.0146(5) 0.0020(5) 0.0241(6)
C4B 0.0372(7) 0.0367(7) 0.0278(6) 0.0158(6) 0.0020(5) 0.0182(5)
C5B 0.0261(6) 0.0343(6) 0.0202(5) 0.0103(5) 0.0016(4) 0.0138(5)
C6B 0.0134(4) 0.0346(6) 0.0180(5) 0.0057(4) 0.0027(4) 0.0160(4)
C7B 0.0144(4) 0.0299(6) 0.0172(5) 0.0042(4) 0.0014(3) 0.0141(4)
C8B 0.0150(4) 0.0179(5) 0.0161(4) -0.0010(4) -0.0012(3) 0.0098(4)
C9B 0.0134(4) 0.0228(5) 0.0168(4) 0.0009(4) -0.0005(3) 0.0113(4)
C10B 0.0230(5) 0.0244(5) 0.0181(5) 0.0027(4) -0.0012(4) 0.0097(4)
C11B 0.0328(6) 0.0310(6) 0.0184(5) 0.0019(5) -0.0058(4) 0.0076(5)
C12B 0.0299(6) 0.0427(7) 0.0203(5) 0.0069(5) -0.0065(4) 0.0135(5)
C13B 0.0263(6) 0.0357(7) 0.0234(5) 0.0100(5) -0.0021(4) 0.0160(5)
C14B 0.0182(5) 0.0239(5) 0.0183(5) 0.0035(4) 0.0009(4) 0.0112(4)
C15B 0.0461(8) 0.0438(8) 0.0347(7) -0.0164(6) -0.0191(6) 0.0262(7)
C16B 0.0189(5) 0.0542(8) 0.0363(7) -0.0069(5) -0.0063(5) 0.0354(7)
C17B 0.0206(5) 0.0295(6) 0.0180(5) 0.0055(4) 0.0025(4) 0.0135(4)
C18B 0.0700(11) 0.0272(7) 0.0393(8) 0.0196(7) -0.0090(7) 0.0140(6)

loop_
_atom_type_symbol
_atom_type_description
_atom_type_scat_dispersion_real
_atom_type_scat_dispersion_imag
_atom_type_scat_source
C C 0.0033 0.0016 'International Tables Vol C Tables 4.2.6.8 and 6.1.1.4'
H H 0.0000 0.0000 'International Tables Vol C Tables 4.2.6.8 and 6.1.1.4'
N N 0.0061 0.0033 'International Tables Vol C Tables 4.2.6.8 and 6.1.1.4'
O O 0.0106 0.0060 'International Tables Vol C Tables 4.2.6.8 and 6.1.1.4'

loop_
_geom_angle_atom_site_label_1
_geom_angle_atom_site_label_2
_geom_angle_atom_site_label_3
_geom_angle_site_symmetry_1
_geom_angle_site_symmetry_3
_geom_angle
_geom_angle_publ_flag
C1A O1A C15A . . 117.43(10) ?
C14A O2A C18A . . 116.57(10) ?
C7A N1A N2A . . 116.67(9) ?
C8A N2A N1A . . 116.75(9) ?
O1A C1A C2A . . 124.13(10) ?
O1A C1A C6A . . 115.45(9) ?
C2A C1A C6A . . 120.40(10) ?
C3A C2A C1A . . 119.57(11) ?
C3A C2A H2AA . . 120.2 ?
C1A C2A H2AA . . 120.2 ?
C4A C3A C2A . . 120.79(11) ?
C4A C3A H3AA . . 119.6 ?
C2A C3A H3AA . . 119.6 ?
C3A C4A C5A . . 119.47(11) ?
C3A C4A H4AA . . 120.3 ?
C5A C4A H4AA . . 120.3 ?
C4A C5A C6A . . 121.10(11) ?
C4A C5A H5AA . . 119.4 ?
C6A C5A H5AA . . 119.4 ?
C5A C6A C1A . . 118.64(10) ?
C5A C6A C7A . . 119.18(10) ?
C1A C6A C7A . . 122.16(9) ?
N1A C7A C6A . . 115.93(9) ?
N1A C7A C16A . . 123.32(9) ?
C6A C7A C16A . . 120.57(9) ?
N2A C8A C9A . . 115.31(10) ?
N2A C8A C17A . . 123.59(10) ?
C9A C8A C17A . . 120.83(9) ?
C10A C9A C14A . . 118.35(10) ?
C10A C9A C8A . . 118.65(10) ?
C14A C9A C8A . . 123.00(11) ?
C9A C10A C11A . . 121.69(12) ?
C9A C10A H10A . . 119.2 ?
C11A C10A H10A . . 119.2 ?
C12A C11A C10A . . 119.09(13) ?
C12A C11A H11A . . 120.5 ?
C10A C11A H11A . . 120.5 ?
C11A C12A C13A . . 120.65(11) ?
C11A C12A H12A . . 119.7 ?
C13A C12A H12A . . 119.7 ?
C12A C13A C14A . . 120.00(11) ?
C12A C13A H13A . . 120.0 ?
C14A C13A H13A . . 120.0 ?
O2A C14A C13A . . 123.34(11) ?
O2A C14A C9A . . 116.44(10) ?
C13A C14A C9A . . 120.19(12) ?
O1A C15A H15A . . 109.5 ?
O1A C15A H15B . . 109.5 ?
H15A C15A H15B . . 109.5 ?
O1A C15A H15C . . 109.5 ?
H15A C15A H15C . . 109.5 ?
H15B C15A H15C . . 109.5 ?
C7A C16A H16A . . 109.5 ?
C7A C16A H16B . . 109.5 ?
H16A C16A H16B . . 109.5 ?
C7A C16A H16C . . 109.5 ?
H16A C16A H16C . . 109.5 ?
H16B C16A H16C . . 109.5 ?
C8A C17A H17A . . 109.5 ?
C8A C17A H17B . . 109.5 ?
H17A C17A H17B . . 109.5 ?
C8A C17A H17C . . 109.5 ?
H17A C17A H17C . . 109.5 ?
H17B C17A H17C . . 109.5 ?
O2A C18A H18A . . 109.5 ?
O2A C18A H18B . . 109.5 ?
H18A C18A H18B . . 109.5 ?
O2A C18A H18C . . 109.5 ?
H18A C18A H18C . . 109.5 ?
H18B C18A H18C . . 109.5 ?
C1B O1B C15B . . 116.31(10) ?
C14B O2B C18B . . 117.64(10) ?
C7B N1B N2B . . 116.99(9) ?
C8B N2B N1B . . 117.11(9) ?
O1B C1B C2B . . 123.31(11) ?
O1B C1B C6B . . 116.88(9) ?
C2B C1B C6B . . 119.79(12) ?
C3B C2B C1B . . 120.34(12) ?
C3B C2B H2BA . . 119.8 ?
C1B C2B H2BA . . 119.8 ?
C2B C3B C4B . . 120.68(11) ?
C2B C3B H3BA . . 119.7 ?
C4B C3B H3BA . . 119.7 ?
C3B C4B C5B . . 119.11(13) ?
C3B C4B H4BA . . 120.4 ?
C5B C4B H4BA . . 120.4 ?
C4B C5B C6B . . 121.66(12) ?
C4B C5B H5BA . . 119.2 ?
C6B C5B H5BA . . 119.2 ?
C5B C6B C1B . . 118.39(10) ?
C5B C6B C7B . . 118.06(10) ?
C1B C6B C7B . . 123.53(11) ?
N1B C7B C6B . . 114.65(10) ?
N1B C7B C16B . . 123.60(9) ?
C6B C7B C16B . . 121.53(9) ?
N2B C8B C9B . . 115.69(9) ?
N2B C8B C17B . . 124.37(9) ?
C9B C8B C17B . . 119.59(9) ?
C10B C9B C14B . . 118.76(9) ?
C10B C9B C8B . . 118.58(9) ?
C14B C9B C8B . . 122.64(10) ?
C9B C10B C11B . . 121.21(11) ?
C9B C10B H10B . . 119.4 ?
C11B C10B H10B . . 119.4 ?
C12B C11B C10B . . 119.19(11) ?
C12B C11B H11B . . 120.4 ?
C10B C11B H11B . . 120.4 ?
C13B C12B C11B . . 120.86(11) ?
C13B C12B H12B . . 119.6 ?
C11B C12B H12B . . 119.6 ?
C12B C13B C14B . . 119.64(11) ?
C12B C13B H13B . . 120.2 ?
C14B C13B H13B . . 120.2 ?
O2B C14B C13B . . 123.88(10) ?
O2B C14B C9B . . 115.77(9) ?
C13B C14B C9B . . 120.31(11) ?
O1B C15B H15D . . 109.5 ?
O1B C15B H15E . . 109.5 ?
H15D C15B H15E . . 109.5 ?
O1B C15B H15F . . 109.5 ?
H15D C15B H15F . . 109.5 ?
H15E C15B H15F . . 109.5 ?
C7B C16B H16D . . 109.5 ?
C7B C16B H16E . . 109.5 ?
H16D C16B H16E . . 109.5 ?
C7B C16B H16F . . 109.5 ?
H16D C16B H16F . . 109.5 ?
H16E C16B H16F . . 109.5 ?
C8B C17B H17D . . 109.5 ?
C8B C17B H17E . . 109.5 ?
H17D C17B H17E . . 109.5 ?
C8B C17B H17F . . 109.5 ?
H17D C17B H17F . . 109.5 ?
H17E C17B H17F . . 109.5 ?
O2B C18B H18D . . 109.5 ?
O2B C18B H18E . . 109.5 ?
H18D C18B H18E . . 109.5 ?
O2B C18B H18F . . 109.5 ?
H18D C18B H18F . . 109.5 ?
H18E C18B H18F . . 109.5 ?

loop_
_geom_bond_atom_site_label_1
_geom_bond_atom_site_label_2
_geom_bond_site_symmetry_2
_geom_bond_distance
_geom_bond_publ_flag
O1A C1A . 1.3673(14) ?
O1A C15A . 1.4237(16) ?
O2A C14A . 1.3656(15) ?
O2A C18A . 1.4325(15) ?
N1A C7A . 1.2835(14) ?
N1A N2A . 1.3954(12) ?
N2A C8A . 1.2821(14) ?
C1A C2A . 1.3935(15) ?
C1A C6A . 1.4053(15) ?
C2A C3A . 1.3875(18) ?
C2A H2AA . 0.9300 ?
C3A C4A . 1.3828(19) ?
C3A H3AA . 0.9300 ?
C4A C5A . 1.3904(16) ?
C4A H4AA . 0.9300 ?
C5A C6A . 1.3906(15) ?
C5A H5AA . 0.9300 ?
C6A C7A . 1.4876(14) ?
C7A C16A . 1.5044(14) ?
C8A C9A . 1.4929(15) ?
C8A C17A . 1.5013(16) ?
C9A C10A . 1.3935(17) ?
C9A C14A . 1.4052(16) ?
C10A C11A . 1.3936(17) ?
C10A H10A . 0.9300 ?
C11A C12A . 1.3858(19) ?
C11A H11A . 0.9300 ?
C12A C13A . 1.388(2) ?
C12A H12A . 0.9300 ?
C13A C14A . 1.3990(16) ?
C13A H13A . 0.9300 ?
C15A H15A . 0.9600 ?
C15A H15B . 0.9600 ?
C15A H15C . 0.9600 ?
C16A H16A . 0.9600 ?
C16A H16B . 0.9600 ?
C16A H16C . 0.9600 ?
C17A H17A . 0.9600 ?
C17A H17B . 0.9600 ?
C17A H17C . 0.9600 ?
C18A H18A . 0.9600 ?
C18A H18B . 0.9600 ?
C18A H18C . 0.9600 ?
O1B C1B . 1.3619(15) ?
O1B C15B . 1.4366(16) ?
O2B C14B . 1.3670(14) ?
O2B C18B . 1.4255(15) ?
N1B C7B . 1.2877(14) ?
N1B N2B . 1.3938(12) ?
N2B C8B . 1.2837(13) ?
C1B C2B . 1.4004(15) ?
C1B C6B . 1.4086(16) ?
C2B C3B . 1.382(2) ?
C2B H2BA . 0.9300 ?
C3B C4B . 1.385(2) ?
C3B H3BA . 0.9300 ?
C4B C5B . 1.3926(16) ?
C4B H4BA . 0.9300 ?
C5B C6B . 1.3946(18) ?
C5B H5BA . 0.9300 ?
C6B C7B . 1.4935(14) ?
C7B C16B . 1.4977(17) ?
C8B C9B . 1.4917(13) ?
C8B C17B . 1.5018(14) ?
C9B C10B . 1.3907(15) ?
C9B C14B . 1.4052(15) ?
C10B C11B . 1.3924(15) ?
C10B H10B . 0.9300 ?
C11B C12B . 1.3876(18) ?
C11B H11B . 0.9300 ?
C12B C13B . 1.3870(18) ?
C12B H12B . 0.9300 ?
C13B C14B . 1.3948(15) ?
C13B H13B . 0.9300 ?
C15B H15D . 0.9600 ?
C15B H15E . 0.9600 ?
C15B H15F . 0.9600 ?
C16B H16D . 0.9600 ?
C16B H16E . 0.9600 ?
C16B H16F . 0.9600 ?
C17B H17D . 0.9600 ?
C17B H17E . 0.9600 ?
C17B H17F . 0.9600 ?
C18B H18D . 0.9600 ?
C18B H18E . 0.9600 ?
C18B H18F . 0.9600 ?

loop_
_geom_hbond_atom_site_label_D
_geom_hbond_atom_site_label_H
_geom_hbond_atom_site_label_A
_geom_hbond_site_symmetry_A
_geom_hbond_distance_DH
_geom_hbond_distance_HA
_geom_hbond_distance_DA
_geom_hbond_angle_DHA
_geom_hbond_publ_flag
C17B H17F O2B 1_555 0.96 2.36 2.9918(17) 123 y
C15B H15E Cg1 2_666 0.96 2.83 3.5974(17) 138 y
C18A H18C Cg2 2_566 0.96 2.90 3.6976(17) 141 y

loop_
_geom_torsion_atom_site_label_1
_geom_torsion_atom_site_label_2
_geom_torsion_atom_site_label_3
_geom_torsion_atom_site_label_4
_geom_torsion_site_symmetry_1
_geom_torsion_site_symmetry_2
_geom_torsion_site_symmetry_3
_geom_torsion_site_symmetry_4
_geom_torsion
_geom_torsion_publ_flag
C7A N1A N2A C8A . . . . 117.39(11) ?
C15A O1A C1A C2A . . . . -3.00(17) ?
C15A O1A C1A C6A . . . . 178.73(12) ?
O1A C1A C2A C3A . . . . -179.01(11) ?
C6A C1A C2A C3A . . . . -0.82(17) ?
C1A C2A C3A C4A . . . . 0.69(19) ?
C2A C3A C4A C5A . . . . 0.6(2) ?
C3A C4A C5A C6A . . . . -1.75(19) ?
C4A C5A C6A C1A . . . . 1.61(16) ?
C4A C5A C6A C7A . . . . -177.40(10) ?
O1A C1A C6A C5A . . . . 178.03(9) ?
C2A C1A C6A C5A . . . . -0.31(15) ?
O1A C1A C6A C7A . . . . -2.99(14) ?
C2A C1A C6A C7A . . . . 178.67(10) ?
N2A N1A C7A C6A . . . . 169.23(9) ?
N2A N1A C7A C16A . . . . -5.92(15) ?
C5A C6A C7A N1A . . . . -45.02(14) ?
C1A C6A C7A N1A . . . . 136.01(11) ?
C5A C6A C7A C16A . . . . 130.28(11) ?
C1A C6A C7A C16A . . . . -48.69(14) ?
N1A N2A C8A C9A . . . . 167.25(9) ?
N1A N2A C8A C17A . . . . -6.81(17) ?
N2A C8A C9A C10A . . . . -43.91(14) ?
C17A C8A C9A C10A . . . . 130.33(12) ?
N2A C8A C9A C14A . . . . 136.44(11) ?
C17A C8A C9A C14A . . . . -49.33(16) ?
C14A C9A C10A C11A . . . . 1.51(16) ?
C8A C9A C10A C11A . . . . -178.16(10) ?
C9A C10A C11A C12A . . . . 0.19(18) ?
C10A C11A C12A C13A . . . . -1.31(18) ?
C11A C12A C13A C14A . . . . 0.68(18) ?
C18A O2A C14A C13A . . . . 1.85(15) ?
C18A O2A C14A C9A . . . . -176.08(10) ?
C12A C13A C14A O2A . . . . -176.79(10) ?
C12A C13A C14A C9A . . . . 1.07(16) ?
C10A C9A C14A O2A . . . . 175.87(9) ?
C8A C9A C14A O2A . . . . -4.47(15) ?
C10A C9A C14A C13A . . . . -2.13(15) ?
C8A C9A C14A C13A . . . . 177.52(10) ?
C7B N1B N2B C8B . . . . -121.46(11) ?
C15B O1B C1B C2B . . . . 0.99(16) ?
C15B O1B C1B C6B . . . . 179.48(11) ?
O1B C1B C2B C3B . . . . 177.84(11) ?
C6B C1B C2B C3B . . . . -0.61(16) ?
C1B C2B C3B C4B . . . . -0.64(18) ?
C2B C3B C4B C5B . . . . 0.9(2) ?
C3B C4B C5B C6B . . . . 0.11(19) ?
C4B C5B C6B C1B . . . . -1.33(17) ?
C4B C5B C6B C7B . . . . 177.19(11) ?
O1B C1B C6B C5B . . . . -176.99(10) ?
C2B C1B C6B C5B . . . . 1.56(16) ?
O1B C1B C6B C7B . . . . 4.58(15) ?
C2B C1B C6B C7B . . . . -176.86(10) ?
N2B N1B C7B C6B . . . . -166.13(9) ?
N2B N1B C7B C16B . . . . 8.60(16) ?
C5B C6B C7B N1B . . . . 40.45(14) ?
C1B C6B C7B N1B . . . . -141.12(11) ?
C5B C6B C7B C16B . . . . -134.40(12) ?
C1B C6B C7B C16B . . . . 44.04(16) ?
N1B N2B C8B C9B . . . . -166.24(9) ?
N1B N2B C8B C17B . . . . 6.97(16) ?
N2B C8B C9B C10B . . . . 48.84(14) ?
C17B C8B C9B C10B . . . . -124.72(11) ?
N2B C8B C9B C14B . . . . -132.77(11) ?
C17B C8B C9B C14B . . . . 53.67(15) ?
C14B C9B C10B C11B . . . . -1.41(17) ?
C8B C9B C10B C11B . . . . 177.04(11) ?
C9B C10B C11B C12B . . . . 1.50(19) ?
C10B C11B C12B C13B . . . . -0.5(2) ?
C11B C12B C13B C14B . . . . -0.6(2) ?
C18B O2B C14B C13B . . . . -1.54(18) ?
C18B O2B C14B C9B . . . . 176.41(12) ?
C12B C13B C14B O2B . . . . 178.53(12) ?
C12B C13B C14B C9B . . . . 0.67(18) ?
C10B C9B C14B O2B . . . . -177.71(10) ?
C8B C9B C14B O2B . . . . 3.90(15) ?
C10B C9B C14B C13B . . . . 0.32(16) ?
C8B C9B C14B C13B . . . . -178.07(10) ?
